data_4506425
loop_
_publ_author_name
'Dang, Dongbin'
'Zheng, Yanning'
'Bai, Yan'
'Guo, Xiangyang'
'Ma, Pengtao'
'Niu, Jingyang'

_publ_section_title
;
 Assembly of Polyoxometalate-Based Metal--Organic Frameworks with
 Silver(I)-Schiff Base Coordination Polymeric Chains as Building Blocks
;
_journal_issue 8
_journal_name_full 'Crystal Growth &amp; Design'
_journal_page_first 3856
_journal_paper_doi 10.1021/cg300075a
_journal_volume 12
_journal_year 2012
_chemical_formula_sum 'C45 H51 Ag3 Mo12 N13 O42 P'
_chemical_formula_weight 2951.78
_chemical_name_systematic
; 
 ? 
;
_space_group_IT_number 2
_symmetry_cell_setting triclinic
_symmetry_space_group_name_Hall '-P 1'
_symmetry_space_group_name_H-M 'P -1'
_atom_sites_solution_hydrogens geom
_atom_sites_solution_primary direct
_atom_sites_solution_secondary difmap
_audit_creation_method SHELXL-97
_cell_angle_alpha 73.451(2)
_cell_angle_beta 82.619(2)
_cell_angle_gamma 73.220(2)
_cell_formula_units_Z 1
_cell_length_a 12.1185(12)
_cell_length_b 13.7109(13)
_cell_length_c 14.0587(14)
_cell_measurement_reflns_used 4381
_cell_measurement_temperature 296(2)
_cell_measurement_theta_max 27.39
_cell_measurement_theta_min 2.26
_cell_volume 2141.1(4)
_computing_cell_refinement 'Bruker SMART'
_computing_data_collection 'Bruker SMART'
_computing_data_reduction 'Bruker SAINT'
_computing_molecular_graphics 'Bruker SHELXTL'
_computing_publication_material 'Bruker SHELXTL'
_computing_structure_refinement 'SHELXL-97 (Sheldrick, 1997)'
_computing_structure_solution 'SHELXS-97 (Sheldrick, 1990)'
_diffrn_ambient_temperature 296(2)
_diffrn_measured_fraction_theta_full 0.991
_diffrn_measured_fraction_theta_max 0.991
_diffrn_measurement_device_type 'CCD area detector'
_diffrn_measurement_method 'phi and omega scans'
_diffrn_radiation_monochromator graphite
_diffrn_radiation_source 'fine-focus sealed tube'
_diffrn_radiation_type MoK\a
_diffrn_radiation_wavelength 0.71073
_diffrn_reflns_av_R_equivalents 0.0169
_diffrn_reflns_av_sigmaI/netI 0.0372
_diffrn_reflns_limit_h_max 14
_diffrn_reflns_limit_h_min -14
_diffrn_reflns_limit_k_max 11
_diffrn_reflns_limit_k_min -16
_diffrn_reflns_limit_l_max 14
_diffrn_reflns_limit_l_min -16
_diffrn_reflns_number 10897
_diffrn_reflns_theta_full 25.00
_diffrn_reflns_theta_max 25.00
_diffrn_reflns_theta_min 1.61
_exptl_absorpt_coefficient_mu 2.469
_exptl_absorpt_correction_T_max 0.7238
_exptl_absorpt_correction_T_min 0.6649
_exptl_absorpt_correction_type multi-scan
_exptl_crystal_colour yellow
_exptl_crystal_density_diffrn 2.282
_exptl_crystal_density_method 'not measured'
_exptl_crystal_description block
_exptl_crystal_F_000 1399
_exptl_crystal_size_max 0.18
_exptl_crystal_size_mid 0.15
_exptl_crystal_size_min 0.14
_refine_diff_density_max 0.826
_refine_diff_density_min -0.798
_refine_diff_density_rms 0.171
_refine_ls_extinction_method none
_refine_ls_goodness_of_fit_ref 1.176
_refine_ls_hydrogen_treatment constr
_refine_ls_matrix_type full
_refine_ls_number_parameters 568
_refine_ls_number_reflns 7479
_refine_ls_number_restraints 24
_refine_ls_restrained_S_all 1.175
_refine_ls_R_factor_all 0.0850
_refine_ls_R_factor_gt 0.0706
_refine_ls_shift/su_max 0.000
_refine_ls_shift/su_mean 0.000
_refine_ls_structure_factor_coef Fsqd
_refine_ls_weighting_details 'calc w=1/[\s^2^(Fo^2^)+(0.0265P)^2^+40.5238P] where P=(Fo^2^+2Fc^2^)/3'
_refine_ls_weighting_scheme calc
_refine_ls_wR_factor_gt 0.1609
_refine_ls_wR_factor_ref 0.1652
_reflns_number_gt 6088
_reflns_number_total 7479
_reflns_threshold_expression >2sigma(I)
_cod_data_source_file cg300075a_si_002.cif
_cod_data_source_block 5
_cod_depositor_comments
;
The following automatic conversions were performed:

'_symmetry_cell_setting' value 'Triclinic' changed to 'triclinic'
according to /home/saulius/struct/CIF-dictionaries/cif_core.dic
dictionary named 'cif_core.dic' version 2.4.2 from 2011-04-26.

Automatic conversion script
Id: cif_fix_values 1891 2012-01-12 08:04:46Z andrius 
;
_cod_original_sg_symbol_H-M P-1
_cod_database_code 4506425

loop_
_symmetry_equiv_pos_as_xyz
'x, y, z'
'-x, -y, -z'

loop_
_atom_site_label
_atom_site_type_symbol
_atom_site_fract_x
_atom_site_fract_y
_atom_site_fract_z
_atom_site_U_iso_or_equiv
_atom_site_adp_type
_atom_site_occupancy
_atom_site_symmetry_multiplicity
_atom_site_calc_flag
_atom_site_refinement_flags
_atom_site_disorder_assembly
_atom_site_disorder_group
P1 P 0.5000 0.5000 0.5000 0.0360(8) Uani 1 2 d S . .
Mo1 Mo 0.42231(7) 0.43444(6) 0.29765(6) 0.0503(2) Uani 1 1 d . . .
O1 O 0.3854(7) 0.4130(6) 0.1971(5) 0.076(2) Uani 1 1 d . . .
Mo2 Mo 0.26926(7) 0.67892(7) 0.35280(6) 0.0524(2) Uani 1 1 d . . .
O2 O 0.1604(7) 0.7604(6) 0.2873(5) 0.077(3) Uani 1 1 d . . .
Mo3 Mo 0.23185(7) 0.43624(7) 0.51231(7) 0.0530(2) Uani 1 1 d . . .
O3 O 0.1155(6) 0.3979(6) 0.5198(7) 0.097(3) Uani 1 1 d . . .
Mo4 Mo 0.33055(7) 0.46865(6) 0.72729(6) 0.0485(2) Uani 1 1 d . . .
O4 O 0.2482(6) 0.4571(6) 0.8302(5) 0.072(2) Uani 1 1 d . . .
Mo5 Mo 0.47720(8) 0.24486(6) 0.63572(6) 0.0546(2) Uani 1 1 d . . .
O5 O 0.4675(8) 0.1274(5) 0.7041(5) 0.085(3) Uani 1 1 d . . .
Mo6 Mo 0.32610(7) 0.72710(6) 0.57428(6) 0.0481(2) Uani 1 1 d . . .
O6 O 0.2505(6) 0.8342(5) 0.6099(5) 0.062(2) Uani 1 1 d . . .
O7 O 0.5449(7) 0.5043(5) 0.2344(7) 0.092(3) Uani 1 1 d . . .
O8 O 0.3112(7) 0.3984(5) 0.3913(6) 0.083(3) Uani 1 1 d . . .
O9 O 0.4621(6) 0.6847(6) 0.6548(7) 0.092(3) Uani 1 1 d . . .
O10 O 0.3305(8) 0.5826(5) 0.2801(5) 0.089(3) Uani 1 1 d . . .
O11 O 0.1956(8) 0.5745(6) 0.4397(6) 0.087(3) Uani 1 1 d . . .
O12 O 0.6164(8) 0.2528(7) 0.6858(5) 0.103(3) Uani 1 1 d . . .
O13 O 0.2443(7) 0.7270(7) 0.4743(5) 0.093(3) Uani 1 1 d . . .
O14 O 0.2289(8) 0.4642(6) 0.6337(6) 0.093(3) Uani 1 1 d . . .
O15 O 0.3436(8) 0.2971(6) 0.5732(6) 0.086(3) Uani 1 1 d . . .
O16 O 0.4053(8) 0.3320(5) 0.7294(5) 0.085(3) Uani 1 1 d . . .
O17 O 0.2776(6) 0.6221(6) 0.6672(7) 0.088(3) Uani 1 1 d . . .
O18 O 0.4344(7) 0.7827(8) 0.4734(5) 0.099(3) Uani 1 1 d . . .
O19 O 0.3995(9) 0.5063(8) 0.4415(7) 0.036(3) Uani 0.50 1 d P . .
O20 O 0.4314(9) 0.6198(8) 0.4599(7) 0.038(3) Uani 0.50 1 d P . .
O21 O 0.4572(9) 0.5422(7) 0.5916(7) 0.033(3) Uani 0.50 1 d P . .
O22 O 0.5819(10) 0.5590(8) 0.4360(8) 0.044(3) Uani 0.50 1 d P . .
Ag1 Ag 0.25923(7) 0.37276(6) 0.07295(7) 0.0704(2) Uani 1 1 d . . .
N1 N 0.1257(7) 0.5080(6) 0.0903(7) 0.062(2) Uani 1 1 d . . .
N2 N -0.1844(7) 0.8389(7) 0.0604(7) 0.072(3) Uani 1 1 d . . .
N3 N -0.2712(7) 0.9283(7) 0.0782(7) 0.068(3) Uani 1 1 d . . .
N4 N -0.5974(7) 1.2470(5) 0.0484(6) 0.053(2) Uani 1 1 d . . .
C1 C -0.0155(7) 0.6662(7) 0.0282(8) 0.053(3) Uani 1 1 d . . .
H1A H -0.0545 0.7140 -0.0261 0.063 Uiso 1 1 calc R . .
C2 C 0.0677(8) 0.5799(7) 0.0147(8) 0.057(3) Uani 1 1 d . . .
H2A H 0.0850 0.5705 -0.0490 0.068 Uiso 1 1 calc R A .
C3 C 0.0975(8) 0.5231(7) 0.1800(8) 0.062(3) Uani 1 1 d . . .
H3A H 0.1359 0.4720 0.2330 0.074 Uiso 1 1 calc R A .
C4 C 0.0155(8) 0.6088(8) 0.2011(8) 0.059(3) Uani 1 1 d . . .
H4A H 0.0004 0.6155 0.2658 0.070 Uiso 1 1 calc R . .
C5 C -0.0436(7) 0.6845(7) 0.1229(7) 0.047(3) Uani 1 1 d . . .
C6 C -0.1321(8) 0.7795(7) 0.1392(8) 0.056(3) Uani 1 1 d . . .
C7 C -0.1519(11) 0.8001(9) 0.2375(8) 0.092(5) Uani 1 1 d . . .
H7A H -0.2004 0.8703 0.2323 0.138 Uiso 1 1 calc R A .
H7B H -0.0794 0.7933 0.2628 0.138 Uiso 1 1 calc R . .
H7C H -0.1890 0.7501 0.2818 0.138 Uiso 1 1 calc R . .
C8 C -0.2843(9) 0.9838(8) -0.1046(8) 0.065(3) Uani 1 1 d . . .
H8A H -0.2199 0.9234 -0.1043 0.097 Uiso 1 1 calc R . .
H8B H -0.2637 1.0463 -0.1440 0.097 Uiso 1 1 calc R . .
H8C H -0.3487 0.9760 -0.1323 0.097 Uiso 1 1 calc R . .
C9 C -0.3164(8) 0.9927(7) -0.0011(7) 0.051(3) Uani 1 1 d . . .
C10 C -0.4134(7) 1.0821(7) 0.0167(6) 0.045(2) Uani 1 1 d . . .
C11 C -0.4422(8) 1.1010(7) 0.1087(7) 0.059(3) Uani 1 1 d . . .
H11A H -0.4004 1.0559 0.1626 0.071 Uiso 1 1 calc R . .
C12 C -0.5310(8) 1.1847(8) 0.1234(7) 0.062(3) Uani 1 1 d . . .
H12A H -0.5451 1.1983 0.1856 0.075 Uiso 1 1 calc R . .
C13 C -0.5735(9) 1.2287(8) -0.0381(7) 0.061(3) Uani 1 1 d . . .
H13A H -0.6206 1.2719 -0.0894 0.073 Uiso 1 1 calc R . .
C14 C -0.4822(9) 1.1488(8) -0.0594(7) 0.065(3) Uani 1 1 d . . .
H14A H -0.4676 1.1403 -0.1235 0.078 Uiso 1 1 calc R . .
Ag2 Ag 0.5000 0.5000 1.0000 0.0767(4) Uani 1 2 d S . .
N5 N 0.3594(7) 0.6370(6) 0.9759(6) 0.057(2) Uani 1 1 d . . .
N6 N 0.0451(8) 0.9543(6) 1.0081(6) 0.063(3) Uani 1 1 d . . .
C15 C 0.2237(9) 0.7749(8) 0.8710(7) 0.060(3) Uani 1 1 d . . .
H15A H 0.1958 0.8049 0.8077 0.072 Uiso 1 1 calc R . .
C16 C 0.3137(8) 0.6843(8) 0.8873(7) 0.059(3) Uani 1 1 d . . .
H16A H 0.3438 0.6548 0.8344 0.071 Uiso 1 1 calc R . .
C17 C 0.3108(10) 0.6843(8) 1.0486(7) 0.066(3) Uani 1 1 d . . .
H17A H 0.3421 0.6553 1.1107 0.079 Uiso 1 1 calc R . .
C18 C 0.2189(9) 0.7718(7) 1.0379(7) 0.062(3) Uani 1 1 d . . .
H18A H 0.1864 0.7974 1.0926 0.074 Uiso 1 1 calc R . .
C19 C 0.1746(8) 0.8220(7) 0.9455(7) 0.050(2) Uani 1 1 d . . .
C20 C 0.0771(7) 0.9203(7) 0.9313(7) 0.055(3) Uani 1 1 d . . .
C21 C 0.0332(10) 0.9674(10) 0.8324(8) 0.083(4) Uani 1 1 d . . .
H21A H -0.0153 1.0373 0.8287 0.125 Uiso 1 1 calc R . .
H21B H -0.0108 0.9251 0.8189 0.125 Uiso 1 1 calc R . .
H21C H 0.0966 0.9708 0.7842 0.125 Uiso 1 1 calc R . .
C22 C 0.1052(17) 0.2486(8) 0.2974(7) 0.092(5) Uiso 0.25 1 d PDU A 1
N7 N 0.112(2) 0.1642(6) 0.3828(6) 0.094(6) Uiso 0.25 1 d PDU A 1
O23 O 0.1617(18) 0.2346(19) 0.2230(9) 0.080(6) Uiso 0.25 1 d PDU A 1
C24 C 0.062(3) 0.1846(14) 0.4740(9) 0.105(12) Uiso 0.25 1 d PDU A 1
C23 C 0.152(4) 0.0593(7) 0.3760(16) 0.100(12) Uiso 0.25 1 d PDU A 1
C22' C 0.1876(6) 0.213(2) 0.3420(7) 0.098(5) Uiso 0.25 1 d PDU A 2
C24' C -0.0083(9) 0.272(2) 0.2894(11) 0.131(13) Uiso 0.25 1 d PDU A 2
C23' C 0.0381(14) 0.1428(14) 0.4486(13) 0.120(12) Uiso 0.25 1 d PDU A 2
N7' N 0.0705(7) 0.2145(16) 0.3639(10) 0.103(6) Uiso 0.25 1 d PDU A 2
O23' O 0.2153(15) 0.244(2) 0.2550(9) 0.084(6) Uiso 0.25 1 d PDU A 2
O1W O 0.434(3) 0.022(3) 0.515(3) 0.094(11) Uiso 0.25 1 d P . 1
O2W O 0.463(4) 0.067(3) 0.432(3) 0.115(13) Uiso 0.25 1 d P B 2

loop_
_atom_site_aniso_label
_atom_site_aniso_U_11
_atom_site_aniso_U_22
_atom_site_aniso_U_33
_atom_site_aniso_U_23
_atom_site_aniso_U_13
_atom_site_aniso_U_12
P1 0.0426(16) 0.0302(13) 0.0289(13) -0.0093(11) 0.0004(12) 0.0006(12)
Mo1 0.0588(5) 0.0509(4) 0.0401(4) -0.0234(3) -0.0140(3) 0.0036(4)
O1 0.105(5) 0.079(4) 0.055(4) -0.036(3) -0.025(4) -0.016(4)
Mo2 0.0512(4) 0.0554(5) 0.0348(4) -0.0121(3) -0.0111(3) 0.0141(4)
O2 0.077(5) 0.067(4) 0.054(4) -0.003(3) -0.021(4) 0.029(4)
Mo3 0.0455(4) 0.0549(4) 0.0602(5) -0.0219(4) 0.0033(4) -0.0115(4)
O3 0.054(4) 0.105(5) 0.158(7) -0.077(5) 0.021(4) -0.032(4)
Mo4 0.0585(5) 0.0386(4) 0.0354(4) -0.0076(3) 0.0135(3) -0.0018(4)
O4 0.071(4) 0.088(5) 0.041(3) -0.011(3) 0.019(3) -0.009(4)
Mo5 0.0813(6) 0.0344(4) 0.0413(4) -0.0059(3) 0.0096(4) -0.0143(4)
O5 0.151(7) 0.025(3) 0.064(4) -0.003(3) 0.015(5) -0.016(4)
Mo6 0.0528(4) 0.0382(4) 0.0496(4) -0.0229(3) 0.0041(3) 0.0022(3)
O6 0.068(4) 0.044(3) 0.067(4) -0.027(3) 0.006(3) 0.003(3)
O7 0.072(5) 0.036(4) 0.138(7) 0.013(4) -0.031(5) 0.006(4)
O8 0.102(6) 0.054(4) 0.078(5) -0.030(3) 0.020(4) 0.006(4)
O9 0.065(4) 0.056(4) 0.133(7) 0.023(5) -0.037(5) -0.016(4)
O10 0.126(6) 0.047(4) 0.056(4) -0.009(3) 0.034(4) 0.014(4)
O11 0.113(6) 0.059(4) 0.064(4) -0.018(4) 0.026(4) 0.007(4)
O12 0.115(6) 0.164(7) 0.059(4) -0.067(4) 0.036(4) -0.062(5)
O13 0.092(5) 0.178(6) 0.044(3) -0.063(4) 0.028(3) -0.069(5)
O14 0.113(6) 0.082(5) 0.074(4) -0.046(4) -0.027(4) 0.023(5)
O15 0.114(6) 0.065(4) 0.078(4) -0.039(3) -0.025(4) 0.010(4)
O16 0.115(6) 0.057(4) 0.069(4) -0.037(3) -0.029(4) 0.029(4)
O17 0.059(4) 0.047(4) 0.140(7) 0.016(4) -0.037(4) -0.011(3)
O18 0.094(5) 0.185(7) 0.059(4) -0.062(4) 0.029(4) -0.082(5)
O19 0.038(6) 0.036(5) 0.026(5) -0.012(4) 0.001(4) 0.004(5)
O20 0.045(6) 0.035(5) 0.029(5) -0.013(4) 0.005(5) -0.003(5)
O21 0.041(6) 0.030(5) 0.021(4) -0.013(4) 0.003(4) 0.002(4)
O22 0.058(7) 0.027(5) 0.041(6) -0.013(4) 0.015(5) -0.003(5)
Ag1 0.0548(4) 0.0482(4) 0.1028(6) -0.0354(4) -0.0249(4) 0.0189(3)
N1 0.046(4) 0.042(4) 0.091(6) -0.027(4) -0.016(4) 0.014(4)
N2 0.052(5) 0.070(5) 0.072(5) -0.026(4) -0.014(4) 0.028(4)
N3 0.059(5) 0.057(5) 0.071(5) -0.023(4) -0.005(4) 0.020(4)
N4 0.055(4) 0.026(3) 0.070(5) -0.018(3) -0.021(4) 0.015(3)
C1 0.038(4) 0.041(4) 0.077(6) -0.011(4) -0.016(4) -0.005(4)
C2 0.039(5) 0.048(5) 0.084(6) -0.025(5) -0.011(5) 0.000(4)
C3 0.047(5) 0.038(5) 0.089(7) -0.016(5) -0.030(5) 0.017(4)
C4 0.041(5) 0.059(5) 0.074(6) -0.025(5) -0.002(5) -0.002(4)
C5 0.027(4) 0.039(4) 0.066(6) -0.005(4) -0.003(4) -0.003(3)
C6 0.036(5) 0.040(5) 0.078(7) -0.006(5) 0.006(5) -0.001(4)
C7 0.093(8) 0.062(6) 0.076(7) -0.018(6) 0.007(7) 0.044(6)
C8 0.059(6) 0.056(6) 0.070(6) -0.023(5) 0.000(5) 0.003(5)
C9 0.048(5) 0.042(4) 0.062(5) -0.025(4) -0.004(4) 0.004(4)
C10 0.039(4) 0.040(4) 0.047(5) -0.004(4) -0.004(4) -0.005(4)
C11 0.054(5) 0.044(5) 0.053(5) -0.005(4) -0.009(5) 0.022(4)
C12 0.054(6) 0.070(6) 0.047(5) -0.014(5) -0.008(4) 0.010(5)
C13 0.057(6) 0.057(6) 0.056(5) -0.018(4) -0.022(5) 0.016(5)
C14 0.077(7) 0.053(5) 0.048(5) -0.014(4) -0.014(5) 0.013(5)
Ag2 0.0917(9) 0.0545(6) 0.0726(7) -0.0267(5) 0.0187(7) -0.0018(6)
N5 0.059(5) 0.064(4) 0.055(4) -0.033(3) 0.020(4) -0.017(4)
N6 0.076(6) 0.060(4) 0.053(4) -0.031(4) 0.000(4) -0.002(4)
C15 0.057(6) 0.080(6) 0.041(5) -0.028(4) 0.003(4) -0.008(5)
C16 0.056(6) 0.079(6) 0.044(5) -0.035(4) 0.011(4) -0.007(5)
C17 0.091(7) 0.056(6) 0.041(5) -0.013(4) 0.011(5) -0.010(5)
C18 0.072(7) 0.050(5) 0.055(5) -0.019(4) 0.010(5) -0.004(5)
C19 0.056(5) 0.056(5) 0.046(5) -0.018(4) 0.009(4) -0.028(4)
C20 0.036(4) 0.064(5) 0.075(6) -0.036(4) 0.014(4) -0.019(4)
C21 0.074(7) 0.098(8) 0.062(6) -0.037(6) -0.007(6) 0.020(7)

loop_
_atom_type_symbol
_atom_type_description
_atom_type_scat_dispersion_real
_atom_type_scat_dispersion_imag
_atom_type_scat_source
C C 0.0033 0.0016 'International Tables Vol C Tables 4.2.6.8 and 6.1.1.4'
H H 0.0000 0.0000 'International Tables Vol C Tables 4.2.6.8 and 6.1.1.4'
N N 0.0061 0.0033 'International Tables Vol C Tables 4.2.6.8 and 6.1.1.4'
O O 0.0106 0.0060 'International Tables Vol C Tables 4.2.6.8 and 6.1.1.4'
P P 0.1023 0.0942 'International Tables Vol C Tables 4.2.6.8 and 6.1.1.4'
Mo Mo -1.6832 0.6857 'International Tables Vol C Tables 4.2.6.8 and 6.1.1.4'
Ag Ag -0.8971 1.1015 'International Tables Vol C Tables 4.2.6.8 and 6.1.1.4'

loop_
_geom_angle_atom_site_label_1
_geom_angle_atom_site_label_2
_geom_angle_atom_site_label_3
_geom_angle
_geom_angle_site_symmetry_1
_geom_angle_site_symmetry_3
O22 P1 O22 180.0(7) . 2_666
O22 P1 O19 111.3(6) . .
O22 P1 O19 68.7(6) 2_666 .
O22 P1 O19 68.7(6) . 2_666
O22 P1 O19 111.3(6) 2_666 2_666
O19 P1 O19 180.000(2) . 2_666
O22 P1 O21 70.0(6) . 2_666
O22 P1 O21 110.0(6) 2_666 2_666
O19 P1 O21 68.8(5) . 2_666
O19 P1 O21 111.2(5) 2_666 2_666
O22 P1 O21 110.0(6) . .
O22 P1 O21 70.0(6) 2_666 .
O19 P1 O21 111.2(5) . .
O19 P1 O21 68.8(5) 2_666 .
O21 P1 O21 180.000(2) 2_666 .
O22 P1 O20 108.5(5) . 2_666
O22 P1 O20 71.5(5) 2_666 2_666
O19 P1 O20 109.3(6) . 2_666
O19 P1 O20 70.7(6) 2_666 2_666
O21 P1 O20 73.7(5) 2_666 2_666
O21 P1 O20 106.3(5) . 2_666
O22 P1 O20 71.5(5) . .
O22 P1 O20 108.5(5) 2_666 .
O19 P1 O20 70.7(6) . .
O19 P1 O20 109.3(6) 2_666 .
O21 P1 O20 106.3(5) 2_666 .
O21 P1 O20 73.7(5) . .
O20 P1 O20 180.000(2) 2_666 .
O1 Mo1 O8 102.9(4) . .
O1 Mo1 O9 103.0(4) . 2_666
O8 Mo1 O9 96.0(3) . 2_666
O1 Mo1 O10 98.8(4) . .
O8 Mo1 O10 87.0(3) . .
O9 Mo1 O10 156.7(4) 2_666 .
O1 Mo1 O7 98.2(4) . .
O8 Mo1 O7 157.3(4) . .
O9 Mo1 O7 87.3(3) 2_666 .
O10 Mo1 O7 81.6(3) . .
O1 Mo1 O21 158.7(4) . 2_666
O8 Mo1 O21 96.9(4) . 2_666
O9 Mo1 O21 66.8(4) 2_666 2_666
O10 Mo1 O21 89.9(4) . 2_666
O7 Mo1 O21 63.7(4) . 2_666
O1 Mo1 O19 157.9(4) . .
O8 Mo1 O19 64.9(4) . .
O9 Mo1 O19 96.8(4) 2_666 .
O10 Mo1 O19 63.5(3) . .
O7 Mo1 O19 92.4(4) . .
O21 Mo1 O19 41.7(3) 2_666 .
Mo1 O1 Ag1 160.4(4) . .
O2 Mo2 O10 102.7(4) . .
O2 Mo2 O12 103.1(4) . 2_666
O10 Mo2 O12 94.8(4) . 2_666
O2 Mo2 O11 101.2(4) . .
O10 Mo2 O11 86.7(3) . .
O12 Mo2 O11 154.6(4) 2_666 .
O2 Mo2 O13 102.0(4) . .
O10 Mo2 O13 153.8(3) . .
O12 Mo2 O13 87.9(4) 2_666 .
O11 Mo2 O13 80.1(4) . .
O2 Mo2 O20 158.8(4) . .
O10 Mo2 O20 94.9(4) . .
O12 Mo2 O20 63.2(4) 2_666 .
O11 Mo2 O20 91.4(4) . .
O13 Mo2 O20 63.2(3) . .
O2 Mo2 O19 158.2(4) . .
O10 Mo2 O19 63.6(3) . .
O12 Mo2 O19 95.2(4) 2_666 .
O11 Mo2 O19 62.9(3) . .
O13 Mo2 O19 90.2(3) . .
O20 Mo2 O19 42.6(4) . .
O3 Mo3 O11 105.6(4) . .
O3 Mo3 O14 103.1(5) . .
O11 Mo3 O14 95.9(4) . .
O3 Mo3 O8 101.5(4) . .
O11 Mo3 O8 88.0(3) . .
O14 Mo3 O8 153.1(4) . .
O3 Mo3 O15 99.9(4) . .
O11 Mo3 O15 153.4(4) . .
O14 Mo3 O15 85.2(3) . .
O8 Mo3 O15 79.7(3) . .
O3 Mo3 O19 160.8(4) . .
O11 Mo3 O19 65.1(4) . .
O14 Mo3 O19 94.8(4) . .
O8 Mo3 O19 62.8(4) . .
O15 Mo3 O19 88.3(3) . .
O3 Mo3 O22 157.4(4) . 2_666
O11 Mo3 O22 94.4(4) . 2_666
O14 Mo3 O22 63.6(4) . 2_666
O8 Mo3 O22 89.6(4) . 2_666
O15 Mo3 O22 62.3(4) . 2_666
O19 Mo3 O22 40.4(3) . 2_666
O4 Mo4 O16 103.0(4) . .
O4 Mo4 O7 101.9(4) . 2_666
O16 Mo4 O7 94.3(4) . 2_666
O4 Mo4 O14 101.1(4) . .
O16 Mo4 O14 87.5(3) . .
O7 Mo4 O14 155.8(4) 2_666 .
O4 Mo4 O17 100.6(4) . .
O16 Mo4 O17 155.7(4) . .
O7 Mo4 O17 86.3(3) 2_666 .
O14 Mo4 O17 82.4(4) . .
O4 Mo4 O21 159.1(4) . .
O16 Mo4 O21 94.0(3) . .
O7 Mo4 O21 64.3(4) 2_666 .
O14 Mo4 O21 91.5(4) . .
O17 Mo4 O21 64.4(3) . .
O4 Mo4 O22 159.2(4) . 2_666
O16 Mo4 O22 65.4(3) . 2_666
O7 Mo4 O22 96.3(4) 2_666 2_666
O14 Mo4 O22 62.6(4) . 2_666
O17 Mo4 O22 90.4(4) . 2_666
O21 Mo4 O22 41.2(4) . 2_666
O5 Mo5 O15 102.9(4) . .
O5 Mo5 O18 103.9(4) . 2_666
O15 Mo5 O18 94.9(4) . 2_666
O5 Mo5 O12 100.4(4) . .
O15 Mo5 O12 155.4(4) . .
O18 Mo5 O12 87.2(3) 2_666 .
O5 Mo5 O16 100.5(3) . .
O15 Mo5 O16 87.4(3) . .
O18 Mo5 O16 154.3(4) 2_666 .
O12 Mo5 O16 80.6(4) . .
O5 Mo5 O20 157.9(4) . 2_666
O15 Mo5 O20 96.7(4) . 2_666
O18 Mo5 O20 64.0(4) 2_666 2_666
O12 Mo5 O20 62.2(4) . 2_666
O16 Mo5 O20 90.3(3) . 2_666
O5 Mo5 O22 158.2(4) . 2_666
O15 Mo5 O22 64.0(4) . 2_666
O18 Mo5 O22 94.9(4) 2_666 2_666
O12 Mo5 O22 91.3(4) . 2_666
O16 Mo5 O22 63.2(3) . 2_666
O20 Mo5 O22 42.9(4) 2_666 2_666
O6 Mo6 O13 103.4(4) . .
O6 Mo6 O17 102.2(4) . .
O13 Mo6 O17 95.6(4) . .
O6 Mo6 O18 102.0(4) . .
O13 Mo6 O18 88.2(3) . .
O17 Mo6 O18 154.0(4) . .
O6 Mo6 O9 100.2(4) . .
O13 Mo6 O9 155.5(4) . .
O17 Mo6 O9 85.7(3) . .
O18 Mo6 O9 80.6(3) . .
O6 Mo6 O20 158.0(3) . .
O13 Mo6 O20 63.9(4) . .
O17 Mo6 O20 97.2(4) . .
O18 Mo6 O20 61.5(4) . .
O9 Mo6 O20 91.7(4) . .
Mo4 O7 Mo1 137.7(5) 2_666 .
Mo1 O8 Mo3 138.8(5) . .
Mo1 O9 Mo6 138.4(5) 2_666 .
Mo2 O10 Mo1 140.1(4) . .
Mo3 O11 Mo2 140.4(5) . .
Mo2 O12 Mo5 139.9(5) 2_666 .
Mo6 O13 Mo2 139.6(4) . .
Mo3 O14 Mo4 141.4(5) . .
Mo5 O15 Mo3 140.7(5) . .
Mo4 O16 Mo5 139.5(4) . .
Mo6 O17 Mo4 139.9(4) . .
Mo5 O18 Mo6 140.8(6) 2_666 .
P1 O19 O22 55.1(5) . 2_666
P1 O19 O21 55.8(5) . 2_666
O22 O19 O21 92.8(7) 2_666 2_666
P1 O19 O20 56.2(5) . .
O22 O19 O20 91.2(7) 2_666 .
O21 O19 O20 90.0(7) 2_666 .
P1 O19 Mo1 123.7(5) . .
O22 O19 Mo1 129.2(6) 2_666 .
O21 O19 Mo1 68.1(5) 2_666 .
O20 O19 Mo1 132.9(6) . .
P1 O19 Mo3 125.1(5) . .
O22 O19 Mo3 70.2(6) 2_666 .
O21 O19 Mo3 137.9(6) 2_666 .
O20 O19 Mo3 127.2(6) . .
Mo1 O19 Mo3 92.8(4) . .
P1 O19 Mo2 122.5(6) . .
O22 O19 Mo2 133.6(6) 2_666 .
O21 O19 Mo2 125.3(6) 2_666 .
O20 O19 Mo2 66.4(4) . .
Mo1 O19 Mo2 92.4(3) . .
Mo3 O19 Mo2 91.1(3) . .
P1 O20 O19 53.1(5) . .
P1 O20 O22 52.2(4) . .
O19 O20 O22 87.9(7) . .
P1 O20 Mo5 123.2(6) . 2_666
O19 O20 Mo5 136.9(6) . 2_666
O22 O20 Mo5 71.1(5) . 2_666
P1 O20 Mo2 124.0(6) . .
O19 O20 Mo2 71.0(5) . .
O22 O20 Mo2 130.3(6) . .
Mo5 O20 Mo2 94.1(3) 2_666 .
P1 O20 Mo6 121.5(5) . .
O19 O20 Mo6 126.8(6) . .
O22 O20 Mo6 134.0(7) . .
Mo5 O20 Mo6 93.1(4) 2_666 .
Mo2 O20 Mo6 92.6(3) . .
P1 O21 O19 55.5(5) . 2_666
P1 O21 O22 54.4(5) . 2_666
O19 O21 O22 92.4(7) 2_666 2_666
P1 O21 Mo1 125.5(6) . 2_666
O19 O21 Mo1 70.3(5) 2_666 2_666
O22 O21 Mo1 139.5(6) 2_666 2_666
P1 O21 Mo4 124.4(6) . .
O19 O21 Mo4 131.4(6) 2_666 .
O22 O21 Mo4 70.2(5) 2_666 .
Mo1 O21 Mo4 93.7(3) 2_666 .
P1 O22 O19 56.2(5) . 2_666
P1 O22 O21 55.7(5) . 2_666
O19 O22 O21 93.9(7) 2_666 2_666
P1 O22 O20 56.3(5) . .
O19 O22 O20 92.3(7) 2_666 .
O21 O22 O20 89.3(8) 2_666 .
P1 O22 Mo3 125.4(6) . 2_666
O19 O22 Mo3 69.4(6) 2_666 2_666
O21 O22 Mo3 130.5(6) 2_666 2_666
O20 O22 Mo3 135.6(7) . 2_666
P1 O22 Mo4 124.2(7) . 2_666
O19 O22 Mo4 137.0(6) 2_666 2_666
O21 O22 Mo4 68.6(5) 2_666 2_666
O20 O22 Mo4 124.9(7) . 2_666
Mo3 O22 Mo4 92.0(4) 2_666 2_666
P1 O22 Mo5 122.1(6) . 2_666
O19 O22 Mo5 126.6(7) 2_666 2_666
O21 O22 Mo5 131.3(7) 2_666 2_666
O20 O22 Mo5 65.9(4) . 2_666
Mo3 O22 Mo5 92.4(4) 2_666 2_666
Mo4 O22 Mo5 91.3(3) 2_666 2_666
N1 Ag1 N4 174.6(3) . 1_645
N1 Ag1 O1 88.2(3) . .
N4 Ag1 O1 89.7(3) 1_645 .
N1 Ag1 O23' 95.6(6) . .
N4 Ag1 O23' 88.7(6) 1_645 .
O1 Ag1 O23' 76.8(6) . .
N1 Ag1 O23 93.1(5) . .
N4 Ag1 O23 92.0(4) 1_645 .
O1 Ag1 O23 95.0(5) . .
O23' Ag1 O23 18.4(7) . .
C3 N1 C2 117.3(8) . .
C3 N1 Ag1 119.2(6) . .
C2 N1 Ag1 123.5(7) . .
C6 N2 N3 113.0(9) . .
C9 N3 N2 113.3(8) . .
C13 N4 C12 118.6(8) . .
C13 N4 Ag1 121.1(6) . 1_465
C12 N4 Ag1 120.3(7) . 1_465
C2 C1 C5 121.1(9) . .
C2 C1 H1A 119.4 . .
C5 C1 H1A 119.4 . .
N1 C2 C1 121.9(10) . .
N1 C2 H2A 119.0 . .
C1 C2 H2A 119.0 . .
N1 C3 C4 125.0(9) . .
N1 C3 H3A 117.5 . .
C4 C3 H3A 117.5 . .
C3 C4 C5 118.0(10) . .
C3 C4 H4A 121.0 . .
C5 C4 H4A 121.0 . .
C4 C5 C1 116.5(8) . .
C4 C5 C6 121.4(9) . .
C1 C5 C6 122.1(8) . .
N2 C6 C7 125.8(9) . .
N2 C6 C5 113.9(10) . .
C7 C6 C5 120.3(9) . .
C6 C7 H7A 109.5 . .
C6 C7 H7B 109.5 . .
H7A C7 H7B 109.5 . .
C6 C7 H7C 109.5 . .
H7A C7 H7C 109.5 . .
H7B C7 H7C 109.5 . .
C9 C8 H8A 109.5 . .
C9 C8 H8B 109.5 . .
H8A C8 H8B 109.5 . .
C9 C8 H8C 109.5 . .
H8A C8 H8C 109.5 . .
H8B C8 H8C 109.5 . .
N3 C9 C10 114.1(8) . .
N3 C9 C8 126.8(8) . .
C10 C9 C8 119.1(8) . .
C11 C10 C14 116.3(8) . .
C11 C10 C9 122.7(8) . .
C14 C10 C9 120.9(9) . .
C12 C11 C10 121.8(9) . .
C12 C11 H11A 119.1 . .
C10 C11 H11A 119.1 . .
N4 C12 C11 120.3(9) . .
N4 C12 H12A 119.8 . .
C11 C12 H12A 119.8 . .
N4 C13 C14 124.3(9) . .
N4 C13 H13A 117.9 . .
C14 C13 H13A 117.9 . .
C10 C14 C13 118.5(9) . .
C10 C14 H14A 120.7 . .
C13 C14 H14A 120.7 . .
N5 Ag2 N5 180.000(2) 2_667 .
C16 N5 C17 115.0(8) . .
C16 N5 Ag2 122.7(6) . .
C17 N5 Ag2 122.3(6) . .
C20 N6 N6 113.0(10) . 2_577
C19 C15 C16 121.8(9) . .
C19 C15 H15A 119.1 . .
C16 C15 H15A 119.1 . .
N5 C16 C15 122.8(9) . .
N5 C16 H16A 118.6 . .
C15 C16 H16A 118.6 . .
N5 C17 C18 124.9(10) . .
N5 C17 H17A 117.5 . .
C18 C17 H17A 117.5 . .
C17 C18 C19 119.6(9) . .
C17 C18 H18A 120.2 . .
C19 C18 H18A 120.2 . .
C15 C19 C18 115.8(8) . .
C15 C19 C20 123.6(8) . .
C18 C19 C20 120.5(9) . .
N6 C20 C21 127.8(9) . .
N6 C20 C19 114.7(9) . .
C21 C20 C19 117.5(9) . .
C20 C21 H21A 109.5 . .
C20 C21 H21B 109.5 . .
H21A C21 H21B 109.5 . .
C20 C21 H21C 109.5 . .
H21A C21 H21C 109.5 . .
H21B C21 H21C 109.5 . .
O23 C22 N7 119.7(12) . .
C22 N7 C23 120.7(10) . .
C22 N7 C24 119.4(9) . .
C23 N7 C24 119.4(11) . .
C22 O23 Ag1 130.0(17) . .
O23' C22' N7' 116.0(12) . .
C23' N7' C24' 120.3(12) . .
C23' N7' C22' 120.1(10) . .
C24' N7' C22' 118.1(9) . .
C22' O23' Ag1 162(3) . .

loop_
_geom_bond_atom_site_label_1
_geom_bond_atom_site_label_2
_geom_bond_distance
_geom_bond_site_symmetry_2
P1 O22 1.506(11) .
P1 O22 1.506(11) 2_666
P1 O19 1.525(11) .
P1 O19 1.525(11) 2_666
P1 O21 1.530(9) 2_666
P1 O21 1.530(9) .
P1 O20 1.585(10) 2_666
P1 O20 1.585(10) .
Mo1 O1 1.662(7) .
Mo1 O8 1.830(8) .
Mo1 O9 1.837(7) 2_666
Mo1 O10 1.976(7) .
Mo1 O7 1.978(8) .
Mo1 O21 2.408(11) 2_666
Mo1 O19 2.443(10) .
O1 Ag1 2.722(8) .
Mo2 O2 1.647(7) .
Mo2 O10 1.830(7) .
Mo2 O12 1.833(10) 2_666
Mo2 O11 1.950(8) .
Mo2 O13 1.960(7) .
Mo2 O20 2.435(11) .
Mo2 O19 2.513(9) .
Mo3 O3 1.623(8) .
Mo3 O11 1.833(7) .
Mo3 O14 1.847(8) .
Mo3 O8 1.970(8) .
Mo3 O15 2.020(7) .
Mo3 O19 2.470(11) .
Mo3 O22 2.482(13) 2_666
Mo4 O4 1.644(6) .
Mo4 O16 1.824(7) .
Mo4 O7 1.830(9) 2_666
Mo4 O14 1.939(9) .
Mo4 O17 1.975(7) .
Mo4 O21 2.460(10) .
Mo4 O22 2.485(11) 2_666
Mo5 O5 1.652(6) .
Mo5 O15 1.801(9) .
Mo5 O18 1.821(7) 2_666
Mo5 O12 1.951(10) .
Mo5 O16 1.980(7) .
Mo5 O20 2.421(11) 2_666
Mo5 O22 2.509(10) 2_666
Mo6 O6 1.664(6) .
Mo6 O13 1.821(8) .
Mo6 O17 1.829(8) .
Mo6 O18 1.950(8) .
Mo6 O9 1.972(8) .
Mo6 O20 2.473(10) .
O7 Mo4 1.830(9) 2_666
O9 Mo1 1.837(7) 2_666
O12 Mo2 1.833(10) 2_666
O18 Mo5 1.821(7) 2_666
O19 O22 1.710(14) 2_666
O19 O21 1.725(14) 2_666
O19 O20 1.801(16) .
O20 O22 1.806(15) .
O20 Mo5 2.421(11) 2_666
O21 O19 1.725(14) 2_666
O21 O22 1.741(16) 2_666
O21 Mo1 2.408(11) 2_666
O22 O19 1.710(14) 2_666
O22 O21 1.741(16) 2_666
O22 Mo3 2.482(13) 2_666
O22 Mo4 2.485(11) 2_666
O22 Mo5 2.509(10) 2_666
Ag1 N1 2.131(7) .
Ag1 N4 2.136(7) 1_645
Ag1 O23' 2.755(15) .
Ag1 O23 2.795(19) .
N1 C3 1.321(14) .
N1 C2 1.339(12) .
N2 C6 1.288(12) .
N2 N3 1.427(11) .
N3 C9 1.281(12) .
N4 C13 1.292(12) .
N4 C12 1.340(12) .
N4 Ag1 2.136(7) 1_465
C1 C2 1.357(12) .
C1 C5 1.407(14) .
C1 H1A 0.9300 .
C2 H2A 0.9300 .
C3 C4 1.380(13) .
C3 H3A 0.9300 .
C4 C5 1.387(13) .
C4 H4A 0.9300 .
C5 C6 1.482(12) .
C6 C7 1.465(16) .
C7 H7A 0.9600 .
C7 H7B 0.9600 .
C7 H7C 0.9600 .
C8 C9 1.488(14) .
C8 H8A 0.9600 .
C8 H8B 0.9600 .
C8 H8C 0.9600 .
C9 C10 1.487(12) .
C10 C11 1.374(13) .
C10 C14 1.382(12) .
C11 C12 1.371(13) .
C11 H11A 0.9300 .
C12 H12A 0.9300 .
C13 C14 1.383(13) .
C13 H13A 0.9300 .
C14 H14A 0.9300 .
Ag2 N5 2.118(7) 2_667
Ag2 N5 2.118(7) .
N5 C16 1.337(12) .
N5 C17 1.347(12) .
N6 C20 1.269(13) .
N6 N6 1.388(15) 2_577
C15 C19 1.368(13) .
C15 C16 1.381(13) .
C15 H15A 0.9300 .
C16 H16A 0.9300 .
C17 C18 1.368(13) .
C17 H17A 0.9300 .
C18 C19 1.381(13) .
C18 H18A 0.9300 .
C19 C20 1.497(12) .
C20 C21 1.454(14) .
C21 H21A 0.9600 .
C21 H21B 0.9600 .
C21 H21C 0.9600 .
C22 O23 1.206(9) .
C22 N7 1.402(8) .
N7 C23 1.407(8) .
N7 C24 1.410(9) .
C22' O23' 1.210(9) .
C22' N7' 1.409(8) .
C24' N7' 1.408(9) .
C23' N7' 1.405(9) .
O1W O1W 1.58(7) 2_656
